data_7008951
loop_
_publ_author_name
'Birdsall, David J.'
'Novosad, Josef'
'Slawin, Alexandra M. Z.'
'Woollins, J. Derek'

_publ_section_title
;
 Synthesis and crystal structures of tellurium complexes containing
 imidophosphinate ligands
;
_journal_issue 4
_journal_name_full 'Journal of the Chemical Society, Dalton Transactions'
_journal_page_first 435
_journal_paper_doi 10.1039/a907336a
_journal_year 2000
_chemical_compound_source -
_chemical_formula_analytical 'C24 H56 N2 P4 Se4 Te'
_chemical_formula_moiety 'C24 H56 N2 P4 Se4 Te'
_chemical_formula_structural 'C24 H56 N2 P4 Se4 Te'
_chemical_formula_sum 'C24 H56 N2 P4 Se4 Te'
_chemical_formula_weight 940.03
_chemical_melting_point ?
_space_group_IT_number 14
_symmetry_cell_setting monoclinic
_symmetry_space_group_name_Hall '-P 2ybc'
_symmetry_space_group_name_H-M 'P 1 21/c 1'
_atom_sites_solution_hydrogens geom
_atom_sites_solution_primary direct
_atom_sites_solution_secondary difmap
_audit_creation_method SHELXL
_cell_angle_alpha 90.00
_cell_angle_beta 98.739(2)
_cell_angle_gamma 90.00
_cell_formula_units_Z 2
_cell_length_a 10.4104(7)
_cell_length_b 14.7541(11)
_cell_length_c 12.1815(8)
_cell_measurement_reflns_used 82
_cell_measurement_temperature 293(2)
_cell_measurement_theta_max 168
_cell_measurement_theta_min 12
_cell_volume 1849.3(2)
_computing_cell_refinement SMART/SAINT
_computing_data_collection SMART
_computing_data_reduction SAINT
_computing_molecular_graphics SHELXTL
_computing_publication_material SHELXTL
_computing_structure_refinement 'SHELXL-93 (Sheldrick, 1993)'
_computing_structure_solution 'SHELXS-86 (Sheldrick, 1990)'
_diffrn_ambient_temperature 293(2)
_diffrn_measurement_device SMART
_diffrn_measurement_method CCD
_diffrn_radiation_monochromator graphite
_diffrn_radiation_source 'fine-focus sealed tube'
_diffrn_radiation_type MoK\a
_diffrn_radiation_wavelength 0.71073
_diffrn_reflns_av_R_equivalents 0.0401
_diffrn_reflns_av_sigmaI/netI 0.0463
_diffrn_reflns_limit_h_max 11
_diffrn_reflns_limit_h_min -11
_diffrn_reflns_limit_k_max 16
_diffrn_reflns_limit_k_min -16
_diffrn_reflns_limit_l_max 7
_diffrn_reflns_limit_l_min -13
_diffrn_reflns_number 7968
_diffrn_reflns_theta_max 23.26
_diffrn_reflns_theta_min 1.98
_diffrn_standards_decay_% -
_diffrn_standards_interval_count -
_diffrn_standards_interval_time -
_diffrn_standards_number -
_exptl_absorpt_coefficient_mu 4.931
_exptl_absorpt_correction_T_max 1.000000
_exptl_absorpt_correction_T_min 0.738585
_exptl_absorpt_correction_type SADABS
_exptl_crystal_colour yellow
_exptl_crystal_density_diffrn 1.688
_exptl_crystal_density_meas ?
_exptl_crystal_density_method -
_exptl_crystal_description cube
_exptl_crystal_F_000 924
_exptl_crystal_size_max .12
_exptl_crystal_size_mid .12
_exptl_crystal_size_min .13
_refine_diff_density_max 0.278
_refine_diff_density_min -0.243
_refine_diff_density_rms 0.065
_refine_ls_extinction_coef 0.00044(12)
_refine_ls_extinction_expression Fc^*^=kFc[1+0.001xFc^2^\l^3^/sin(2\q)]^-1/4^
_refine_ls_extinction_method SHELXL
_refine_ls_goodness_of_fit_all 0.911
_refine_ls_goodness_of_fit_obs 0.980
_refine_ls_hydrogen_treatment riding
_refine_ls_matrix_type full
_refine_ls_number_parameters 161
_refine_ls_number_reflns 2610
_refine_ls_number_restraints 0
_refine_ls_restrained_S_all 1.052
_refine_ls_restrained_S_obs 0.980
_refine_ls_R_factor_all 0.0441
_refine_ls_R_factor_obs 0.0249
_refine_ls_shift/esd_max 0.002
_refine_ls_shift/esd_mean 0.000
_refine_ls_structure_factor_coef Fsqd
_refine_ls_weighting_details 'w=1/[\s^2^(Fo^2^)+(0.0144P)^2^+0.0000P] where P=(Fo^2^+2Fc^2^)/3'
_refine_ls_weighting_scheme calc
_refine_ls_wR_factor_all 0.0525
_refine_ls_wR_factor_obs 0.0425
_reflns_number_observed 1955
_reflns_number_total 2660
_reflns_observed_criterion >2sigma(I)
_cod_data_source_file a907336a.txt
_cod_data_source_block 7
_cod_depositor_comments
;
The following automatic conversions were performed:
'_symmetry_cell_setting' value 'Monoclinic' changed to 'monoclinic'
according to '/home/adriana/struct/CIF-dictionaries/cif_core.dic'
dictionary named 'cif_core.dic' version 2.4.1 from 2010-06-29.

Automatic conversion script
Id: cif_fix_enum 1555 2011-01-17 13:19:09Z saulius 

The following automatic conversions were performed:

'_chemical_melting_point' value '-' was changed to '?' - the value is
undefined or not given.

Automatic conversion script
Id: cif_fix_values 1569 2011-02-09 13:29:24Z adriana 

The following automatic conversions were performed:

'_exptl_crystal_density_meas' value '-' was changed to '?' - the
value is perceived as not measured.

Automatic conversion script
Id: cif_fix_values 3008 2015-01-20 13:52:24Z robertas 

The following automatic conversions were performed:

'_refine_ls_weighting_scheme' value 'calc
w=1/[\s^2^(Fo^2^)+(0.0144P)^2^+0.0000P] where P=(Fo^2^+2Fc^2^)/3' was
changed to 'calc'. New tag '_refine_ls_weighting_details' was
created. The value of the new tag was set to
'w=1/[\s^2^(Fo^2^)+(0.0144P)^2^+0.0000P] where P=(Fo^2^+2Fc^2^)/3'.

Automatic conversion script
Id: cif_fix_values 3143 2015-03-26 13:38:13Z robertas 
;
_cod_original_sg_symbol_H-M P2(1)/c
_cod_database_code 7008951

loop_
_symmetry_equiv_pos_as_xyz
'x, y, z'
'-x, y+1/2, -z+1/2'
'-x, -y, -z'
'x, -y-1/2, z-1/2'

loop_
_atom_site_aniso_label
_atom_site_aniso_U_11
_atom_site_aniso_U_22
_atom_site_aniso_U_33
_atom_site_aniso_U_23
_atom_site_aniso_U_13
_atom_site_aniso_U_12
Te1 0.0417(2) 0.0487(3) 0.0223(2) 0.0000(2) 0.0018(2) -0.0074(2)
Se1 0.0542(3) 0.0471(3) 0.0317(3) 0.0009(2) -0.0013(2) -0.0145(2)
P1 0.0378(6) 0.0361(6) 0.0240(6) 0.0013(5) 0.0050(5) -0.0032(5)
N1 0.043(2) 0.044(2) 0.028(2) 0.003(2) 0.0043(15) -0.011(2)
P2 0.0339(6) 0.0340(6) 0.0306(6) -0.0002(5) 0.0057(5) -0.0024(5)
Se2 0.0492(3) 0.0588(3) 0.0309(2) -0.0043(2) 0.0117(2) -0.0052(2)
C1 0.044(2) 0.045(3) 0.024(2) -0.003(2) 0.006(2) -0.004(2)
C2 0.064(3) 0.062(3) 0.046(3) -0.001(2) 0.021(2) 0.017(2)
C3 0.060(3) 0.079(3) 0.058(3) 0.005(3) 0.030(2) -0.010(3)
C4 0.048(3) 0.037(2) 0.040(3) 0.008(2) 0.010(2) -0.002(2)
C5 0.096(4) 0.062(3) 0.044(3) 0.008(2) -0.018(3) 0.018(3)
C6 0.071(3) 0.045(3) 0.060(3) 0.004(2) 0.013(3) 0.014(2)
C7 0.040(2) 0.038(2) 0.052(3) -0.003(2) 0.006(2) 0.000(2)
C8 0.101(4) 0.052(3) 0.067(4) -0.029(3) 0.013(3) 0.000(3)
C9 0.073(3) 0.041(3) 0.083(4) 0.009(3) 0.019(3) -0.007(2)
C10 0.034(2) 0.048(3) 0.055(3) 0.005(2) 0.011(2) 0.000(2)
C11 0.051(3) 0.146(6) 0.074(4) -0.021(4) -0.027(3) 0.019(3)
C12 0.050(3) 0.064(3) 0.097(4) 0.019(3) 0.013(3) 0.013(2)

loop_
_atom_site_label
_atom_site_type_symbol
_atom_site_fract_x
_atom_site_fract_y
_atom_site_fract_z
_atom_site_U_iso_or_equiv
_atom_site_thermal_displace_type
_atom_site_occupancy
_atom_site_calc_flag
_atom_site_refinement_flags
_atom_site_disorder_group
Te1 Te 0.0000 0.5000 -0.5000 0.03787(13) Uani 1 d S .
Se1 Se -0.00151(4) 0.33858(3) -0.37697(3) 0.04512(14) Uani 1 d . .
P1 P 0.12422(9) 0.38335(7) -0.22563(8) 0.0326(3) Uani 1 d . .
N1 N 0.2418(3) 0.4487(2) -0.2365(2) 0.0383(8) Uani 1 d . .
P2 P 0.31346(9) 0.50523(7) -0.32009(8) 0.0328(2) Uani 1 d . .
Se2 Se 0.26593(4) 0.47151(3) -0.49657(3) 0.04568(14) Uani 1 d . .
C1 C 0.0227(3) 0.4372(3) -0.1342(3) 0.0378(10) Uani 1 d . .
H1A H 0.0801(3) 0.4559(3) -0.0667(3) 0.045 Uiso 1 calc R .
C2 C -0.0431(4) 0.5226(3) -0.1870(3) 0.0557(12) Uani 1 d . .
H2A H 0.0215(4) 0.5625(3) -0.2086(3) 0.084 Uiso 1 calc R .
H2B H -0.0881(4) 0.5527(3) -0.1342(3) 0.084 Uiso 1 calc R .
H2C H -0.1039(4) 0.5062(3) -0.2512(3) 0.084 Uiso 1 calc R .
C3 C -0.0790(4) 0.3723(3) -0.0987(4) 0.0636(13) Uani 1 d . .
H3A H -0.0364(4) 0.3191(3) -0.0657(4) 0.095 Uiso 1 calc R .
H3B H -0.1400(4) 0.3553(3) -0.1626(4) 0.095 Uiso 1 calc R .
H3C H -0.1242(4) 0.4020(3) -0.0457(4) 0.095 Uiso 1 calc R .
C4 C 0.1885(4) 0.2796(3) -0.1542(3) 0.0416(10) Uani 1 d . .
H4A H 0.1144(4) 0.2442(3) -0.1372(3) 0.050 Uiso 1 calc R .
C5 C 0.2735(5) 0.3038(3) -0.0432(4) 0.0701(15) Uani 1 d . .
H5A H 0.2242(5) 0.3405(3) 0.0005(4) 0.105 Uiso 1 calc R .
H5B H 0.3486(5) 0.3368(3) -0.0575(4) 0.105 Uiso 1 calc R .
H5C H 0.3005(5) 0.2492(3) -0.0035(4) 0.105 Uiso 1 calc R .
C6 C 0.2615(4) 0.2217(3) -0.2265(4) 0.0585(13) Uani 1 d . .
H6A H 0.2059(4) 0.2080(3) -0.2947(4) 0.088 Uiso 1 calc R .
H6B H 0.2885(4) 0.1664(3) -0.1883(4) 0.088 Uiso 1 calc R .
H6C H 0.3366(4) 0.2541(3) -0.2423(4) 0.088 Uiso 1 calc R .
C7 C 0.2759(4) 0.6264(3) -0.3062(3) 0.0435(10) Uani 1 d . .
H7A H 0.1834(4) 0.6328(3) -0.3357(3) 0.052 Uiso 1 calc R .
C8 C 0.2904(5) 0.6593(3) -0.1858(4) 0.0734(15) Uani 1 d . .
H8A H 0.2438(5) 0.6193(3) -0.1437(4) 0.110 Uiso 1 calc R .
H8B H 0.2558(5) 0.7195(3) -0.1840(4) 0.110 Uiso 1 calc R .
H8C H 0.3807(5) 0.6597(3) -0.1543(4) 0.110 Uiso 1 calc R .
C9 C 0.3476(4) 0.6865(3) -0.3794(4) 0.0652(14) Uani 1 d . .
H9A H 0.3353(4) 0.6629(3) -0.4537(4) 0.098 Uiso 1 calc R .
H9B H 0.4386(4) 0.6873(3) -0.3504(4) 0.098 Uiso 1 calc R .
H9C H 0.3137(4) 0.7471(3) -0.3801(4) 0.098 Uiso 1 calc R .
C10 C 0.4897(4) 0.4884(3) -0.2850(4) 0.0452(11) Uani 1 d . .
H10A H 0.5305(4) 0.5310(3) -0.3310(4) 0.054 Uiso 1 calc R .
C11 C 0.5427(5) 0.5110(4) -0.1652(4) 0.094(2) Uani 1 d . .
H11A H 0.5155(5) 0.5709(4) -0.1482(4) 0.141 Uiso 1 calc R .
H11B H 0.6359(5) 0.5083(4) -0.1545(4) 0.141 Uiso 1 calc R .
H11C H 0.5101(5) 0.4680(4) -0.1170(4) 0.141 Uiso 1 calc R .
C12 C 0.5298(4) 0.3952(3) -0.3155(4) 0.0701(15) Uani 1 d . .
H12A H 0.4950(4) 0.3830(3) -0.3916(4) 0.105 Uiso 1 calc R .
H12B H 0.4971(4) 0.3514(3) -0.2686(4) 0.105 Uiso 1 calc R .
H12C H 0.6229(4) 0.3917(3) -0.3058(4) 0.105 Uiso 1 calc R .

loop_
_atom_type_symbol
_atom_type_description
_atom_type_scat_dispersion_real
_atom_type_scat_dispersion_imag
_atom_type_scat_source
C C 0.0033 0.0016 'International Tables Vol C Tables 4.2.6.8 and 6.1.1.4'
H H 0.0000 0.0000 'International Tables Vol C Tables 4.2.6.8 and 6.1.1.4'
N N 0.0061 0.0033 'International Tables Vol C Tables 4.2.6.8 and 6.1.1.4'
P P 0.1023 0.0942 'International Tables Vol C Tables 4.2.6.8 and 6.1.1.4'
Se Se -0.0929 2.2259 'International Tables Vol C Tables 4.2.6.8 and 6.1.1.4'
Te Te -0.5308 1.6751 'International Tables Vol C Tables 4.2.6.8 and 6.1.1.4'

loop_
_geom_angle_atom_site_label_1
_geom_angle_atom_site_label_2
_geom_angle_atom_site_label_3
_geom_angle
_geom_angle_site_symmetry_1
_geom_angle_site_symmetry_3
_geom_angle_publ_flag
Se2 Te1 Se2 180.0 3_564 . ?
Se2 Te1 Se1 87.160(13) 3_564 3_564 ?
Se2 Te1 Se1 92.840(12) . 3_564 ?
Se2 Te1 Se1 92.840(12) 3_564 . ?
Se2 Te1 Se1 87.159(12) . . ?
Se1 Te1 Se1 180.0 3_564 . ?
P1 Se1 Te1 98.15(3) . . ?
N1 P1 C1 108.2(2) . . ?
N1 P1 C4 108.5(2) . . ?
C1 P1 C4 106.0(2) . . ?
N1 P1 Se1 118.98(12) . . ?
C1 P1 Se1 108.44(13) . . ?
C4 P1 Se1 105.96(13) . . ?
P1 N1 P2 145.1(2) . . ?
N1 P2 C10 109.3(2) . . ?
N1 P2 C7 108.9(2) . . ?
C10 P2 C7 109.1(2) . . ?
N1 P2 Se2 116.90(12) . . ?
C10 P2 Se2 105.47(14) . . ?
C7 P2 Se2 106.95(14) . . ?
P2 Se2 Te1 93.22(3) . . ?
C2 C1 C3 110.3(3) . . ?
C2 C1 P1 111.4(3) . . ?
C3 C1 P1 112.8(3) . . ?
C6 C4 C5 111.7(3) . . ?
C6 C4 P1 112.0(3) . . ?
C5 C4 P1 110.0(3) . . ?
C9 C7 C8 112.9(3) . . ?
C9 C7 P2 112.3(3) . . ?
C8 C7 P2 113.9(3) . . ?
C12 C10 C11 111.4(4) . . ?
C12 C10 P2 111.8(3) . . ?
C11 C10 P2 113.5(3) . . ?

loop_
_geom_bond_atom_site_label_1
_geom_bond_atom_site_label_2
_geom_bond_distance
_geom_bond_site_symmetry_2
_geom_bond_publ_flag
Te1 Se2 2.7941(4) 3_564 ?
Te1 Se2 2.7942(4) . ?
Te1 Se1 2.8152(4) 3_564 ?
Te1 Se1 2.8152(4) . ?
Se1 P1 2.1944(10) . ?
P1 N1 1.579(3) . ?
P1 C1 1.829(4) . ?
P1 C4 1.836(4) . ?
N1 P2 1.588(3) . ?
P2 C10 1.837(4) . ?
P2 C7 1.843(4) . ?
P2 Se2 2.1888(11) . ?
C1 C2 1.528(5) . ?
C1 C3 1.537(5) . ?
C4 C6 1.512(5) . ?
C4 C5 1.541(5) . ?
C7 C9 1.530(5) . ?
C7 C8 1.530(6) . ?
C10 C12 1.500(5) . ?
C10 C11 1.517(6) . ?

loop_
_geom_torsion_atom_site_label_1
_geom_torsion_atom_site_label_2
_geom_torsion_atom_site_label_3
_geom_torsion_atom_site_label_4
_geom_torsion
_geom_torsion_site_symmetry_1
_geom_torsion_site_symmetry_2
_geom_torsion_site_symmetry_3
_geom_torsion_site_symmetry_4
_geom_torsion_publ_flag
Se2 Te1 Se1 P1 -115.36(3) 3_564 . . . ?
Se2 Te1 Se1 P1 64.64(3) . . . . ?
Se1 Te1 Se1 P1 -2.1(24) 3_564 . . . ?
Te1 Se1 P1 N1 -36.45(14) . . . . ?
Te1 Se1 P1 C1 87.71(13) . . . . ?
Te1 Se1 P1 C4 -158.83(13) . . . . ?
C1 P1 N1 P2 -120.7(4) . . . . ?
C4 P1 N1 P2 124.7(4) . . . . ?
Se1 P1 N1 P2 3.6(4) . . . . ?
P1 N1 P2 C10 -135.8(4) . . . . ?
P1 N1 P2 C7 105.1(4) . . . . ?
P1 N1 P2 Se2 -16.2(4) . . . . ?
N1 P2 Se2 Te1 56.01(13) . . . . ?
C10 P2 Se2 Te1 177.63(14) . . . . ?
C7 P2 Se2 Te1 -66.28(13) . . . . ?
Se2 Te1 Se2 P2 -140.6(47) 3_564 . . . ?
Se1 Te1 Se2 P2 108.06(3) 3_564 . . . ?
Se1 Te1 Se2 P2 -71.94(3) . . . . ?
N1 P1 C1 C2 66.8(3) . . . . ?
C4 P1 C1 C2 -177.0(3) . . . . ?
Se1 P1 C1 C2 -63.6(3) . . . . ?
N1 P1 C1 C3 -168.5(3) . . . . ?
C4 P1 C1 C3 -52.3(3) . . . . ?
Se1 P1 C1 C3 61.1(3) . . . . ?
N1 P1 C4 C6 -70.9(3) . . . . ?
C1 P1 C4 C6 173.0(3) . . . . ?
Se1 P1 C4 C6 57.9(3) . . . . ?
N1 P1 C4 C5 53.9(3) . . . . ?
C1 P1 C4 C5 -62.2(3) . . . . ?
Se1 P1 C4 C5 -177.3(3) . . . . ?
N1 P2 C7 C9 176.8(3) . . . . ?
C10 P2 C7 C9 57.6(3) . . . . ?
Se2 P2 C7 C9 -56.0(3) . . . . ?
N1 P2 C7 C8 46.9(3) . . . . ?
C10 P2 C7 C8 -72.3(3) . . . . ?
Se2 P2 C7 C8 174.0(3) . . . . ?
N1 P2 C10 C12 72.1(4) . . . . ?
C7 P2 C10 C12 -169.0(3) . . . . ?
Se2 P2 C10 C12 -54.4(3) . . . . ?
N1 P2 C10 C11 -55.0(4) . . . . ?
C7 P2 C10 C11 63.9(4) . . . . ?
Se2 P2 C10 C11 178.5(3) . . . . ?
